data_4108502
loop_
_publ_author_name
'Sumohan Misra'
'Gordon J. Miller'

_publ_section_title
;
 Gd5-xYxTt4 (Tt = Si or Ge): Effect of Metal Substitution on Structure,
 Bonding, and Magnetism
;
_journal_name_full 'Journal of the American Chemical Society'
_journal_page_first 13900
_journal_page_last 13911
_journal_paper_doi 10.1021/ja802848r
_journal_volume 130
_journal_year 2008
_chemical_formula_sum 'Gd0.4 Ge4 Y4.6'
_chemical_formula_weight 762.25
_chemical_name_systematic
; 
 ? 
;
_space_group_IT_number 62
_symmetry_cell_setting orthorhombic
_symmetry_space_group_name_Hall '-P 2ac 2n'
_symmetry_space_group_name_H-M 'P n m a'
_atom_sites_solution_hydrogens geom
_atom_sites_solution_primary direct
_atom_sites_solution_secondary difmap
_audit_creation_method SHELXL-97
_cell_angle_alpha 90.00
_cell_angle_beta 90.00
_cell_angle_gamma 90.00
_cell_formula_units_Z 4
_cell_length_a 7.6365(15)
_cell_length_b 14.713(3)
_cell_length_c 7.7051(14)
_cell_measurement_temperature 298(2)
_cell_volume 865.7(3)
_computing_cell_refinement 'Bruker SMART'
_computing_data_collection 'Bruker SMART'
_computing_data_reduction 'Bruker SAINT'
_computing_molecular_graphics 'Bruker SHELXTL'
_computing_publication_material 'Bruker SHELXTL'
_computing_structure_refinement 'SHELXL-97 (Sheldrick, 1997)'
_computing_structure_solution 'SHELXS-97 (Sheldrick, 1990)'
_diffrn_ambient_temperature 298(2)
_diffrn_measured_fraction_theta_full 1.000
_diffrn_measured_fraction_theta_max 0.979
_diffrn_measurement_device_type 'CCD area detector'
_diffrn_measurement_method 'phi and omega scans'
_diffrn_radiation_monochromator graphite
_diffrn_radiation_source 'fine-focus sealed tube'
_diffrn_radiation_type MoK\a
_diffrn_radiation_wavelength 0.71073
_diffrn_reflns_av_R_equivalents 0.1191
_diffrn_reflns_av_sigmaI/netI 0.0857
_diffrn_reflns_limit_h_max 9
_diffrn_reflns_limit_h_min -10
_diffrn_reflns_limit_k_max 19
_diffrn_reflns_limit_k_min -19
_diffrn_reflns_limit_l_max 10
_diffrn_reflns_limit_l_min -9
_diffrn_reflns_number 7029
_diffrn_reflns_theta_full 25.00
_diffrn_reflns_theta_max 28.25
_diffrn_reflns_theta_min 2.77
_exptl_absorpt_coefficient_mu 47.045
_exptl_absorpt_correction_type none
_exptl_crystal_colour Metallic
_exptl_crystal_density_diffrn 5.848
_exptl_crystal_density_meas 0
_exptl_crystal_description Plates
_exptl_crystal_F_000 1332
_exptl_crystal_size_max 0.04
_exptl_crystal_size_mid 0.03
_exptl_crystal_size_min 0.009
_refine_diff_density_max 1.841
_refine_diff_density_min -1.626
_refine_diff_density_rms 0.417
_refine_ls_extinction_coef 0.00030(13)
_refine_ls_extinction_expression Fc^*^=kFc[1+0.001xFc^2^\l^3^/sin(2\q)]^-1/4^
_refine_ls_extinction_method SHELXL
_refine_ls_goodness_of_fit_ref 0.989
_refine_ls_hydrogen_treatment mixed
_refine_ls_matrix_type full
_refine_ls_number_parameters 50
_refine_ls_number_reflns 1091
_refine_ls_number_restraints 0
_refine_ls_restrained_S_all 0.989
_refine_ls_R_factor_all 0.0730
_refine_ls_R_factor_gt 0.0437
_refine_ls_shift/su_max 0.000
_refine_ls_shift/su_mean 0.000
_refine_ls_structure_factor_coef Fsqd
_refine_ls_weighting_details 'calc w=1/[\s^2^(Fo^2^)+(0.0178P)^2^+0.0000P] where P=(Fo^2^+2Fc^2^)/3'
_refine_ls_weighting_scheme calc
_refine_ls_wR_factor_gt 0.0758
_refine_ls_wR_factor_ref 0.0837
_reflns_number_gt 798
_reflns_number_total 1091
_reflns_threshold_expression >2sigma(I)
_cod_data_source_file ja802848r_si_002_GdYGe_4_6.cif
_cod_data_source_block sm27143x
_cod_original_formula_sum 'Gd0.40 Ge4 Y4.60'
_cod_database_code 4108502

loop_
_symmetry_equiv_pos_as_xyz
'x, y, z'
'-x+1/2, -y, z+1/2'
'-x, y+1/2, -z'
'x+1/2, -y+1/2, -z+1/2'
'-x, -y, -z'
'x-1/2, y, -z-1/2'
'x, -y-1/2, z'
'-x-1/2, y-1/2, z-1/2'

loop_
_atom_site_label
_atom_site_type_symbol
_atom_site_fract_x
_atom_site_fract_y
_atom_site_fract_z
_atom_site_U_iso_or_equiv
_atom_site_adp_type
_atom_site_occupancy
_atom_site_symmetry_multiplicity
_atom_site_calc_flag
_atom_site_refinement_flags
Gd1 Gd 0.97001(12) 0.39949(6) 0.17602(12) 0.0101(3) Uani 0.075(6) 1 d P
Y1 Y 0.97001(12) 0.39949(6) 0.17602(12) 0.0101(3) Uani 0.925(6) 1 d P
Gd2 Gd 0.62048(12) 0.38311(6) 0.83942(12) 0.0085(3) Uani 0.066(6) 1 d P
Y2 Y 0.62048(12) 0.38311(6) 0.83942(12) 0.0085(3) Uani 0.934(6) 1 d P
Gd3 Gd 0.21425(18) 0.7500 0.49886(17) 0.0079(5) Uani 0.009(7) 2 d SP
Y3 Y 0.21425(18) 0.7500 0.49886(17) 0.0079(5) Uani 0.991(7) 2 d SP
Ge1 Ge 0.77965(14) 0.45564(7) 0.53113(14) 0.0100(3) Uani 1 1 d .
Ge2 Ge 0.08390(19) 0.7500 0.1164(2) 0.0100(4) Uani 1 2 d S
Ge3 Ge 0.33500(19) 0.7500 0.8635(2) 0.0102(4) Uani 1 2 d S

loop_
_atom_site_aniso_label
_atom_site_aniso_U_11
_atom_site_aniso_U_22
_atom_site_aniso_U_33
_atom_site_aniso_U_23
_atom_site_aniso_U_13
_atom_site_aniso_U_12
Gd1 0.0111(5) 0.0096(5) 0.0096(6) 0.0006(4) 0.0014(4) 0.0014(4)
Y1 0.0111(5) 0.0096(5) 0.0096(6) 0.0006(4) 0.0014(4) 0.0014(4)
Gd2 0.0101(5) 0.0069(5) 0.0084(5) 0.0007(4) 0.0000(4) -0.0002(3)
Y2 0.0101(5) 0.0069(5) 0.0084(5) 0.0007(4) 0.0000(4) -0.0002(3)
Gd3 0.0086(7) 0.0072(8) 0.0078(8) 0.000 0.0003(5) 0.000
Y3 0.0086(7) 0.0072(8) 0.0078(8) 0.000 0.0003(5) 0.000
Ge1 0.0114(6) 0.0078(6) 0.0108(6) 0.0017(4) 0.0009(5) -0.0002(4)
Ge2 0.0090(8) 0.0101(8) 0.0109(9) 0.000 0.0007(6) 0.000
Ge3 0.0132(8) 0.0085(8) 0.0089(9) 0.000 -0.0009(6) 0.000

loop_
_atom_type_symbol
_atom_type_description
_atom_type_scat_dispersion_real
_atom_type_scat_dispersion_imag
_atom_type_scat_source
Ge Ge 0.1547 1.8001 'International Tables Vol C Tables 4.2.6.8 and 6.1.1.4'
Y Y -2.7962 3.5667 'International Tables Vol C Tables 4.2.6.8 and 6.1.1.4'
Gd Gd -0.1653 3.9035 'International Tables Vol C Tables 4.2.6.8 and 6.1.1.4'

loop_
_geom_angle_atom_site_label_1
_geom_angle_atom_site_label_2
_geom_angle_atom_site_label_3
_geom_angle
_geom_angle_site_symmetry_1
_geom_angle_site_symmetry_3
Ge1 Gd1 Ge3 93.84(4) 6_656 2_664
Ge1 Gd1 Ge1 96.08(4) 6_656 2_664
Ge3 Gd1 Ge1 169.96(5) 2_664 2_664
Ge1 Gd1 Ge2 85.10(4) 6_656 5_665
Ge3 Gd1 Ge2 84.21(4) 2_664 5_665
Ge1 Gd1 Ge2 98.18(4) 2_664 5_665
Ge1 Gd1 Ge1 138.40(5) 6_656 .
Ge3 Gd1 Ge1 90.17(4) 2_664 .
Ge1 Gd1 Ge1 81.37(3) 2_664 .
Ge2 Gd1 Ge1 136.48(4) 5_665 .
Ge1 Gd1 Ge3 135.68(5) 6_656 5_666
Ge3 Gd1 Ge3 84.52(3) 2_664 5_666
Ge1 Gd1 Ge3 89.46(4) 2_664 5_666
Ge2 Gd1 Ge3 50.62(4) 5_665 5_666
Ge1 Gd1 Ge3 85.91(4) . 5_666
Ge1 Gd1 Y2 95.52(4) 6_656 2_664
Ge3 Gd1 Y2 126.09(4) 2_664 2_664
Ge1 Gd1 Y2 51.30(3) 2_664 2_664
Ge2 Gd1 Y2 149.44(4) 5_665 2_664
Ge1 Gd1 Y2 50.89(3) . 2_664
Ge3 Gd1 Y2 120.99(4) 5_666 2_664
Ge1 Gd1 Gd2 95.52(4) 6_656 2_664
Ge3 Gd1 Gd2 126.09(4) 2_664 2_664
Ge1 Gd1 Gd2 51.30(3) 2_664 2_664
Ge2 Gd1 Gd2 149.44(4) 5_665 2_664
Ge1 Gd1 Gd2 50.89(3) . 2_664
Ge3 Gd1 Gd2 120.99(4) 5_666 2_664
Y2 Gd1 Gd2 0.00(4) 2_664 2_664
Ge1 Gd1 Y3 54.76(3) 6_656 2_664
Ge3 Gd1 Y3 52.87(4) 2_664 2_664
Ge1 Gd1 Y3 135.62(4) 2_664 2_664
Ge2 Gd1 Y3 51.97(4) 5_665 2_664
Ge1 Gd1 Y3 142.98(4) . 2_664
Ge3 Gd1 Y3 91.82(4) 5_666 2_664
Y2 Gd1 Y3 147.15(4) 2_664 2_664
Gd2 Gd1 Y3 147.15(4) 2_664 2_664
Ge1 Gd1 Gd3 54.76(3) 6_656 2_664
Ge3 Gd1 Gd3 52.87(4) 2_664 2_664
Ge1 Gd1 Gd3 135.62(4) 2_664 2_664
Ge2 Gd1 Gd3 51.97(4) 5_665 2_664
Ge1 Gd1 Gd3 142.98(4) . 2_664
Ge3 Gd1 Gd3 91.82(4) 5_666 2_664
Y2 Gd1 Gd3 147.15(4) 2_664 2_664
Gd2 Gd1 Gd3 147.15(4) 2_664 2_664
Y3 Gd1 Gd3 0.00(4) 2_664 2_664
Ge1 Gd1 Y3 148.29(4) 6_656 5_666
Ge3 Gd1 Y3 54.45(4) 2_664 5_666
Ge1 Gd1 Y3 115.62(4) 2_664 5_666
Ge2 Gd1 Y3 91.14(4) 5_665 5_666
Ge1 Gd1 Y3 52.38(3) . 5_666
Ge3 Gd1 Y3 50.85(4) 5_666 5_666
Y2 Gd1 Y3 103.26(3) 2_664 5_666
Gd2 Gd1 Y3 103.26(3) 2_664 5_666
Y3 Gd1 Y3 98.87(3) 2_664 5_666
Gd3 Gd1 Y3 98.87(3) 2_664 5_666
Ge1 Gd1 Gd3 148.29(4) 6_656 5_666
Ge3 Gd1 Gd3 54.45(4) 2_664 5_666
Ge1 Gd1 Gd3 115.62(4) 2_664 5_666
Ge2 Gd1 Gd3 91.14(4) 5_665 5_666
Ge1 Gd1 Gd3 52.38(3) . 5_666
Ge3 Gd1 Gd3 50.85(4) 5_666 5_666
Y2 Gd1 Gd3 103.26(3) 2_664 5_666
Gd2 Gd1 Gd3 103.26(3) 2_664 5_666
Y3 Gd1 Gd3 98.87(3) 2_664 5_666
Gd3 Gd1 Gd3 98.87(3) 2_664 5_666
Y3 Gd1 Gd3 0.00(4) 5_666 5_666
Ge1 Gd2 Ge1 90.34(3) . 2_665
Ge1 Gd2 Ge1 120.82(5) . 6_557
Ge1 Gd2 Ge1 76.49(4) 2_665 6_557
Ge1 Gd2 Ge2 91.02(4) . 5_666
Ge1 Gd2 Ge2 106.14(4) 2_665 5_666
Ge1 Gd2 Ge2 148.16(5) 6_557 5_666
Ge1 Gd2 Ge3 144.74(5) . 5_667
Ge1 Gd2 Ge3 96.58(4) 2_665 5_667
Ge1 Gd2 Ge3 94.39(4) 6_557 5_667
Ge2 Gd2 Ge3 53.83(4) 5_666 5_667
Ge1 Gd2 Ge2 89.38(5) . 2_565
Ge1 Gd2 Ge2 162.15(5) 2_665 2_565
Ge1 Gd2 Ge2 88.37(4) 6_557 2_565
Ge2 Gd2 Ge2 91.71(3) 5_666 2_565
Ge3 Gd2 Ge2 93.91(4) 5_667 2_565
Ge1 Gd2 Y3 145.02(4) . 2_565
Ge1 Gd2 Y3 118.61(4) 2_665 2_565
Ge1 Gd2 Y3 55.76(3) 6_557 2_565
Ge2 Gd2 Y3 98.42(4) 5_666 2_565
Ge3 Gd2 Y3 56.42(4) 5_667 2_565
Ge2 Gd2 Y3 56.91(4) 2_565 2_565
Ge1 Gd2 Gd3 145.02(4) . 2_565
Ge1 Gd2 Gd3 118.61(4) 2_665 2_565
Ge1 Gd2 Gd3 55.76(3) 6_557 2_565
Ge2 Gd2 Gd3 98.42(4) 5_666 2_565
Ge3 Gd2 Gd3 56.42(4) 5_667 2_565
Ge2 Gd2 Gd3 56.91(4) 2_565 2_565
Y3 Gd2 Gd3 0.00(3) 2_565 2_565
Ge1 Gd2 Y3 55.88(3) . 5_666
Ge1 Gd2 Y3 138.06(4) 2_665 5_666
Ge1 Gd2 Y3 139.84(4) 6_557 5_666
Ge2 Gd2 Y3 56.54(4) 5_666 5_666
Ge3 Gd2 Y3 99.24(4) 5_667 5_666
Ge2 Gd2 Y3 53.31(4) 2_565 5_666
Y3 Gd2 Y3 102.43(3) 2_565 5_666
Gd3 Gd2 Y3 102.43(3) 2_565 5_666
Ge1 Gd2 Gd3 55.88(3) . 5_666
Ge1 Gd2 Gd3 138.06(4) 2_665 5_666
Ge1 Gd2 Gd3 139.84(4) 6_557 5_666
Ge2 Gd2 Gd3 56.54(4) 5_666 5_666
Ge3 Gd2 Gd3 99.24(4) 5_667 5_666
Ge2 Gd2 Gd3 53.31(4) 2_565 5_666
Y3 Gd2 Gd3 102.43(3) 2_565 5_666
Gd3 Gd2 Gd3 102.43(3) 2_565 5_666
Y3 Gd2 Gd3 0.00(3) 5_666 5_666
Ge1 Gd2 Y1 56.48(3) . 2_665
Ge1 Gd2 Y1 59.19(3) 2_665 2_665
Ge1 Gd2 Y1 67.79(3) 6_557 2_665
Ge2 Gd2 Y1 141.49(4) 5_666 2_665
Ge3 Gd2 Y1 151.95(4) 5_667 2_665
Ge2 Gd2 Y1 106.49(4) 2_565 2_665
Y3 Gd2 Y1 120.01(3) 2_565 2_665
Gd3 Gd2 Y1 120.01(3) 2_565 2_665
Y3 Gd2 Y1 108.33(3) 5_666 2_665
Gd3 Gd2 Y1 108.33(3) 5_666 2_665
Ge1 Gd2 Gd1 56.48(3) . 2_665
Ge1 Gd2 Gd1 59.19(3) 2_665 2_665
Ge1 Gd2 Gd1 67.79(3) 6_557 2_665
Ge2 Gd2 Gd1 141.49(4) 5_666 2_665
Ge3 Gd2 Gd1 151.95(4) 5_667 2_665
Ge2 Gd2 Gd1 106.49(4) 2_565 2_665
Y3 Gd2 Gd1 120.01(3) 2_565 2_665
Gd3 Gd2 Gd1 120.01(3) 2_565 2_665
Y3 Gd2 Gd1 108.33(3) 5_666 2_665
Gd3 Gd2 Gd1 108.33(3) 5_666 2_665
Y1 Gd2 Gd1 0.00(4) 2_665 2_665
Ge3 Gd3 Ge2 89.30(6) . 6_656
Ge3 Gd3 Ge1 93.87(3) . 5_666
Ge2 Gd3 Ge1 87.85(3) 6_656 5_666
Ge3 Gd3 Ge1 93.87(3) . 3_656
Ge2 Gd3 Ge1 87.85(3) 6_656 3_656
Ge1 Gd3 Ge1 171.09(6) 5_666 3_656
Ge3 Gd3 Ge3 88.06(4) . 6_557
Ge2 Gd3 Ge3 177.36(6) 6_656 6_557
Ge1 Gd3 Ge3 92.33(3) 5_666 6_557
Ge1 Gd3 Ge3 92.33(3) 3_656 6_557
Ge3 Gd3 Ge2 179.50(7) . .
Ge2 Gd3 Ge2 91.20(5) 6_656 .
Ge1 Gd3 Ge2 86.15(3) 5_666 .
Ge1 Gd3 Ge2 86.15(3) 3_656 .
Ge3 Gd3 Ge2 91.44(5) 6_557 .
Ge3 Gd3 Y2 124.75(4) . 2_564
Ge2 Gd3 Y2 126.90(4) 6_656 2_564
Ge1 Gd3 Y2 54.39(3) 5_666 2_564
Ge1 Gd3 Y2 123.42(5) 3_656 2_564
Ge3 Gd3 Y2 54.98(3) 6_557 2_564
Ge2 Gd3 Y2 54.90(3) . 2_564
Ge3 Gd3 Gd2 124.75(4) . 2_564
Ge2 Gd3 Gd2 126.90(4) 6_656 2_564
Ge1 Gd3 Gd2 54.39(3) 5_666 2_564
Ge1 Gd3 Gd2 123.42(5) 3_656 2_564
Ge3 Gd3 Gd2 54.98(3) 6_557 2_564
Ge2 Gd3 Gd2 54.90(3) . 2_564
Y2 Gd3 Gd2 0.00(2) 2_564 2_564
Ge3 Gd3 Y2 124.75(4) . 8_665
Ge2 Gd3 Y2 126.90(4) 6_656 8_665
Ge1 Gd3 Y2 123.42(5) 5_666 8_665
Ge1 Gd3 Y2 54.39(3) 3_656 8_665
Ge3 Gd3 Y2 54.98(3) 6_557 8_665
Ge2 Gd3 Y2 54.90(3) . 8_665
Y2 Gd3 Y2 69.25(4) 2_564 8_665
Gd2 Gd3 Y2 69.25(4) 2_564 8_665
Ge3 Gd3 Gd2 124.75(4) . 8_665
Ge2 Gd3 Gd2 126.90(4) 6_656 8_665
Ge1 Gd3 Gd2 123.42(5) 5_666 8_665
Ge1 Gd3 Gd2 54.39(3) 3_656 8_665
Ge3 Gd3 Gd2 54.98(3) 6_557 8_665
Ge2 Gd3 Gd2 54.90(3) . 8_665
Y2 Gd3 Gd2 69.25(4) 2_564 8_665
Gd2 Gd3 Gd2 69.25(4) 2_564 8_665
Y2 Gd3 Gd2 0.00(2) 8_665 8_665
Ge3 Gd3 Y2 126.57(4) . 5_666
Ge2 Gd3 Y2 55.38(3) 6_656 5_666
Ge1 Gd3 Y2 51.62(3) 5_666 5_666
Ge1 Gd3 Y2 119.75(5) 3_656 5_666
Ge3 Gd3 Y2 126.54(4) 6_557 5_666
Ge2 Gd3 Y2 53.79(3) . 5_666
Y2 Gd3 Y2 71.56(3) 2_564 5_666
Gd2 Gd3 Y2 71.56(3) 2_564 5_666
Y2 Gd3 Y2 108.68(4) 8_665 5_666
Gd2 Gd3 Y2 108.68(4) 8_665 5_666
Ge3 Gd3 Gd2 126.57(4) . 5_666
Ge2 Gd3 Gd2 55.38(3) 6_656 5_666
Ge1 Gd3 Gd2 51.62(3) 5_666 5_666
Ge1 Gd3 Gd2 119.75(5) 3_656 5_666
Ge3 Gd3 Gd2 126.54(4) 6_557 5_666
Ge2 Gd3 Gd2 53.79(3) . 5_666
Y2 Gd3 Gd2 71.56(3) 2_564 5_666
Gd2 Gd3 Gd2 71.56(3) 2_564 5_666
Y2 Gd3 Gd2 108.68(4) 8_665 5_666
Gd2 Gd3 Gd2 108.68(4) 8_665 5_666
Y2 Gd3 Gd2 0.00(3) 5_666 5_666
Gd2 Ge1 Y2 146.82(5) . 2_664
Gd2 Ge1 Gd2 146.82(5) . 2_664
Y2 Ge1 Gd2 0.00(4) 2_664 2_664
Gd2 Ge1 Y1 90.24(4) . 6_556
Y2 Ge1 Y1 99.40(4) 2_664 6_556
Gd2 Ge1 Y1 99.40(4) 2_664 6_556
Gd2 Ge1 Gd1 90.24(4) . 6_556
Y2 Ge1 Gd1 99.40(4) 2_664 6_556
Gd2 Ge1 Gd1 99.40(4) 2_664 6_556
Y1 Ge1 Gd1 0.00(4) 6_556 6_556
Gd2 Ge1 Y2 87.70(4) . 6_657
Y2 Ge1 Y2 103.51(4) 2_664 6_657
Gd2 Ge1 Y2 103.51(4) 2_664 6_657
Y1 Ge1 Y2 140.75(5) 6_556 6_657
Gd1 Ge1 Y2 140.75(5) 6_556 6_657
Gd2 Ge1 Gd2 87.70(4) . 6_657
Y2 Ge1 Gd2 103.51(4) 2_664 6_657
Gd2 Ge1 Gd2 103.51(4) 2_664 6_657
Y1 Ge1 Gd2 140.75(5) 6_556 6_657
Gd1 Ge1 Gd2 140.75(5) 6_556 6_657
Y2 Ge1 Gd2 0.00(5) 6_657 6_657
Gd2 Ge1 Y3 72.49(4) . 5_666
Y2 Ge1 Y3 140.68(5) 2_664 5_666
Gd2 Ge1 Y3 140.68(5) 2_664 5_666
Y1 Ge1 Y3 72.18(4) 6_556 5_666
Gd1 Ge1 Y3 72.18(4) 6_556 5_666
Y2 Ge1 Y3 69.85(4) 6_657 5_666
Gd2 Ge1 Y3 69.85(4) 6_657 5_666
Gd2 Ge1 Gd3 72.49(4) . 5_666
Y2 Ge1 Gd3 140.68(5) 2_664 5_666
Gd2 Ge1 Gd3 140.68(5) 2_664 5_666
Y1 Ge1 Gd3 72.18(4) 6_556 5_666
Gd1 Ge1 Gd3 72.18(4) 6_556 5_666
Y2 Ge1 Gd3 69.85(4) 6_657 5_666
Gd2 Ge1 Gd3 69.85(4) 6_657 5_666
Y3 Ge1 Gd3 0.0 5_666 5_666
Gd2 Ge1 Y1 72.22(4) . 2_665
Y2 Ge1 Y1 77.31(4) 2_664 2_665
Gd2 Ge1 Y1 77.31(4) 2_664 2_665
Y1 Ge1 Y1 83.92(4) 6_556 2_665
Gd1 Ge1 Y1 83.92(4) 6_556 2_665
Y2 Ge1 Y1 131.94(5) 6_657 2_665
Gd2 Ge1 Y1 131.94(5) 6_657 2_665
Y3 Ge1 Y1 136.84(5) 5_666 2_665
Gd3 Ge1 Y1 136.84(5) 5_666 2_665
Gd2 Ge1 Gd1 72.22(4) . 2_665
Y2 Ge1 Gd1 77.31(4) 2_664 2_665
Gd2 Ge1 Gd1 77.31(4) 2_664 2_665
Y1 Ge1 Gd1 83.92(4) 6_556 2_665
Gd1 Ge1 Gd1 83.92(4) 6_556 2_665
Y2 Ge1 Gd1 131.94(5) 6_657 2_665
Gd2 Ge1 Gd1 131.94(5) 6_657 2_665
Y3 Ge1 Gd1 136.84(5) 5_666 2_665
Gd3 Ge1 Gd1 136.84(5) 5_666 2_665
Y1 Ge1 Gd1 0.00(3) 2_665 2_665
Gd2 Ge1 Gd1 143.26(5) . .
Y2 Ge1 Gd1 69.91(4) 2_664 .
Gd2 Ge1 Gd1 69.91(4) 2_664 .
Y1 Ge1 Gd1 80.25(3) 6_556 .
Gd1 Ge1 Gd1 80.25(3) 6_556 .
Y2 Ge1 Gd1 78.33(4) 6_657 .
Gd2 Ge1 Gd1 78.33(4) 6_657 .
Y3 Ge1 Gd1 70.81(4) 5_666 .
Gd3 Ge1 Gd1 70.81(4) 5_666 .
Y1 Ge1 Gd1 140.42(4) 2_665 .
Gd1 Ge1 Gd1 140.42(4) 2_665 .
Gd2 Ge1 Ge1 129.26(5) . 5_766
Y2 Ge1 Ge1 52.84(3) 2_664 5_766
Gd2 Ge1 Ge1 52.84(3) 2_664 5_766
Y1 Ge1 Ge1 139.88(6) 6_556 5_766
Gd1 Ge1 Ge1 139.88(6) 6_556 5_766
Y2 Ge1 Ge1 50.67(3) 6_657 5_766
Gd2 Ge1 Ge1 50.67(3) 6_657 5_766
Y3 Ge1 Ge1 109.46(5) 5_666 5_766
Gd3 Ge1 Ge1 109.46(5) 5_666 5_766
Y1 Ge1 Ge1 111.90(5) 2_665 5_766
Gd1 Ge1 Ge1 111.90(5) 2_665 5_766
Gd1 Ge1 Ge1 63.96(4) . 5_766
Gd2 Ge1 Gd1 85.83(4) . 5_766
Y2 Ge1 Gd1 72.46(3) 2_664 5_766
Gd2 Ge1 Gd1 72.46(3) 2_664 5_766
Y1 Ge1 Gd1 155.89(4) 6_556 5_766
Gd1 Ge1 Gd1 155.89(4) 6_556 5_766
Y2 Ge1 Gd1 62.93(3) 6_657 5_766
Gd2 Ge1 Gd1 62.93(3) 6_657 5_766
Y3 Ge1 Gd1 128.46(5) 5_666 5_766
Gd3 Ge1 Gd1 128.46(5) 5_666 5_766
Y1 Ge1 Gd1 72.22(3) 2_665 5_766
Gd1 Ge1 Gd1 72.22(3) 2_665 5_766
Gd1 Ge1 Gd1 116.17(4) . 5_766
Ge1 Ge1 Gd1 52.21(3) 5_766 5_766
Gd2 Ge1 Y1 85.83(4) . 5_766
Y2 Ge1 Y1 72.46(3) 2_664 5_766
Gd2 Ge1 Y1 72.46(3) 2_664 5_766
Y1 Ge1 Y1 155.89(4) 6_556 5_766
Gd1 Ge1 Y1 155.89(4) 6_556 5_766
Y2 Ge1 Y1 62.93(3) 6_657 5_766
Gd2 Ge1 Y1 62.93(3) 6_657 5_766
Y3 Ge1 Y1 128.46(5) 5_666 5_766
Gd3 Ge1 Y1 128.46(5) 5_666 5_766
Y1 Ge1 Y1 72.22(3) 2_665 5_766
Gd1 Ge1 Y1 72.22(3) 2_665 5_766
Gd1 Ge1 Y1 116.17(4) . 5_766
Ge1 Ge1 Y1 52.21(3) 5_766 5_766
Gd1 Ge1 Y1 0.00(3) 5_766 5_766
Gd2 Ge1 Ge1 45.06(3) . 2_665
Y2 Ge1 Ge1 104.35(5) 2_664 2_665
Gd2 Ge1 Ge1 104.35(5) 2_664 2_665
Y1 Ge1 Ge1 120.43(5) 6_556 2_665
Gd1 Ge1 Ge1 120.43(5) 6_556 2_665
Y2 Ge1 Ge1 84.03(4) 6_657 2_665
Gd2 Ge1 Ge1 84.03(4) 6_657 2_665
Y3 Ge1 Ge1 113.04(4) 5_666 2_665
Gd3 Ge1 Ge1 113.04(4) 5_666 2_665
Y1 Ge1 Ge1 50.77(3) 2_665 2_665
Gd1 Ge1 Ge1 50.77(3) 2_665 2_665
Gd1 Ge1 Ge1 159.31(5) . 2_665
Ge1 Ge1 Ge1 96.42(5) 5_766 2_665
Gd1 Ge1 Ge1 44.68(3) 5_766 2_665
Y1 Ge1 Ge1 44.68(3) 5_766 2_665
Gd2 Ge1 Ge1 148.18(5) . 2_664
Y2 Ge1 Ge1 44.60(3) 2_664 2_664
Gd2 Ge1 Ge1 44.60(3) 2_664 2_664
Y1 Ge1 Ge1 59.66(3) 6_556 2_664
Gd1 Ge1 Ge1 59.66(3) 6_556 2_664
Y2 Ge1 Ge1 121.67(5) 6_657 2_664
Gd2 Ge1 Ge1 121.67(5) 6_657 2_664
Y3 Ge1 Ge1 104.36(4) 5_666 2_664
Gd3 Ge1 Ge1 104.36(4) 5_666 2_664
Y1 Ge1 Ge1 92.99(4) 2_665 2_664
Gd1 Ge1 Ge1 92.99(4) 2_665 2_664
Gd1 Ge1 Ge1 47.87(2) . 2_664
Ge1 Ge1 Ge1 82.18(4) 5_766 2_664
Gd1 Ge1 Ge1 117.01(4) 5_766 2_664
Y1 Ge1 Ge1 117.01(4) 5_766 2_664
Ge1 Ge1 Ge1 140.54(6) 2_665 2_664
Ge3 Ge2 Y3 117.07(7) 1_554 6_556
Ge3 Ge2 Gd3 117.07(7) 1_554 6_556
Y3 Ge2 Gd3 0.000(16) 6_556 6_556
Ge3 Ge2 Y2 63.53(4) 1_554 3_656
Y3 Ge2 Y2 138.58(3) 6_556 3_656
Gd3 Ge2 Y2 138.58(3) 6_556 3_656
Ge3 Ge2 Gd2 63.53(4) 1_554 3_656
Y3 Ge2 Gd2 138.58(3) 6_556 3_656
Gd3 Ge2 Gd2 138.58(3) 6_556 3_656
Y2 Ge2 Gd2 0.00(4) 3_656 3_656
Ge3 Ge2 Y2 63.53(4) 1_554 5_666
Y3 Ge2 Y2 138.58(3) 6_556 5_666
Gd3 Ge2 Y2 138.58(3) 6_556 5_666
Y2 Ge2 Y2 81.25(5) 3_656 5_666
Gd2 Ge2 Y2 81.25(5) 3_656 5_666
Ge3 Ge2 Gd2 63.53(4) 1_554 5_666
Y3 Ge2 Gd2 138.58(3) 6_556 5_666
Gd3 Ge2 Gd2 138.58(3) 6_556 5_666
Y2 Ge2 Gd2 81.25(5) 3_656 5_666
Gd2 Ge2 Gd2 81.25(5) 3_656 5_666
Y2 Ge2 Gd2 0.00(4) 5_666 5_666
Ge3 Ge2 Y2 139.79(3) 1_554 2_564
Y3 Ge2 Y2 71.31(4) 6_556 2_564
Gd3 Ge2 Y2 71.31(4) 6_556 2_564
Y2 Ge2 Y2 137.87(6) 3_656 2_564
Gd2 Ge2 Y2 137.87(6) 3_656 2_564
Y2 Ge2 Y2 84.37(3) 5_666 2_564
Gd2 Ge2 Y2 84.37(3) 5_666 2_564
Ge3 Ge2 Gd2 139.79(3) 1_554 2_564
Y3 Ge2 Gd2 71.31(4) 6_556 2_564
Gd3 Ge2 Gd2 71.31(4) 6_556 2_564
Y2 Ge2 Gd2 137.87(6) 3_656 2_564
Gd2 Ge2 Gd2 137.87(6) 3_656 2_564
Y2 Ge2 Gd2 84.37(3) 5_666 2_564
Gd2 Ge2 Gd2 84.37(3) 5_666 2_564
Y2 Ge2 Gd2 0.00(3) 2_564 2_564
Ge3 Ge2 Y2 139.79(3) 1_554 8_665
Y3 Ge2 Y2 71.31(4) 6_556 8_665
Gd3 Ge2 Y2 71.31(4) 6_556 8_665
Y2 Ge2 Y2 84.37(3) 3_656 8_665
Gd2 Ge2 Y2 84.37(3) 3_656 8_665
Y2 Ge2 Y2 137.87(6) 5_666 8_665
Gd2 Ge2 Y2 137.87(6) 5_666 8_665
Y2 Ge2 Y2 80.31(5) 2_564 8_665
Gd2 Ge2 Y2 80.31(5) 2_564 8_665
Ge3 Ge2 Gd2 139.79(3) 1_554 8_665
Y3 Ge2 Gd2 71.31(4) 6_556 8_665
Gd3 Ge2 Gd2 71.31(4) 6_556 8_665
Y2 Ge2 Gd2 84.37(3) 3_656 8_665
Gd2 Ge2 Gd2 84.37(3) 3_656 8_665
Y2 Ge2 Gd2 137.87(6) 5_666 8_665
Gd2 Ge2 Gd2 137.87(6) 5_666 8_665
Y2 Ge2 Gd2 80.31(5) 2_564 8_665
Gd2 Ge2 Gd2 80.31(5) 2_564 8_665
Y2 Ge2 Gd2 0.00(3) 8_665 8_665
Ge3 Ge2 Gd3 116.80(7) 1_554 .
Y3 Ge2 Gd3 126.13(6) 6_556 .
Gd3 Ge2 Gd3 126.13(6) 6_556 .
Y2 Ge2 Gd3 69.68(4) 3_656 .
Gd2 Ge2 Gd3 69.68(4) 3_656 .
Y2 Ge2 Gd3 69.68(4) 5_666 .
Gd2 Ge2 Gd3 69.68(4) 5_666 .
Y2 Ge2 Gd3 68.19(4) 2_564 .
Gd2 Ge2 Gd3 68.19(4) 2_564 .
Y2 Ge2 Gd3 68.19(4) 8_665 .
Gd2 Ge2 Gd3 68.19(4) 8_665 .
Ge2 Ge3 Gd3 117.29(7) 1_556 .
Ge2 Ge3 Y1 133.31(3) 1_556 2_665
Gd3 Ge3 Y1 72.52(4) . 2_665
Ge2 Ge3 Gd1 133.31(3) 1_556 2_665
Gd3 Ge3 Gd1 72.52(4) . 2_665
Y1 Ge3 Gd1 0.00(4) 2_665 2_665
Ge2 Ge3 Y1 133.31(3) 1_556 8_766
Gd3 Ge3 Y1 72.52(4) . 8_766
Y1 Ge3 Y1 93.34(6) 2_665 8_766
Gd1 Ge3 Y1 93.34(6) 2_665 8_766
Ge2 Ge3 Gd1 133.31(3) 1_556 8_766
Gd3 Ge3 Gd1 72.52(4) . 8_766
Y1 Ge3 Gd1 93.34(6) 2_665 8_766
Gd1 Ge3 Gd1 93.34(6) 2_665 8_766
Y1 Ge3 Gd1 0.00(4) 8_766 8_766
Ge2 Ge3 Y2 62.65(4) 1_556 3_657
Gd3 Ge3 Y2 138.79(3) . 3_657
Y1 Ge3 Y2 140.85(6) 2_665 3_657
Gd1 Ge3 Y2 140.85(6) 2_665 3_657
Y1 Ge3 Y2 80.54(3) 8_766 3_657
Gd1 Ge3 Y2 80.54(3) 8_766 3_657
Ge2 Ge3 Gd2 62.65(4) 1_556 3_657
Gd3 Ge3 Gd2 138.79(3) . 3_657
Y1 Ge3 Gd2 140.85(6) 2_665 3_657
Gd1 Ge3 Gd2 140.85(6) 2_665 3_657
Y1 Ge3 Gd2 80.54(3) 8_766 3_657
Gd1 Ge3 Gd2 80.54(3) 8_766 3_657
Y2 Ge3 Gd2 0.00(2) 3_657 3_657
Ge2 Ge3 Y2 62.65(4) 1_556 5_667
Gd3 Ge3 Y2 138.79(3) . 5_667
Y1 Ge3 Y2 80.54(3) 2_665 5_667
Gd1 Ge3 Y2 80.54(3) 2_665 5_667
Y1 Ge3 Y2 140.85(6) 8_766 5_667
Gd1 Ge3 Y2 140.85(6) 8_766 5_667
Y2 Ge3 Y2 80.49(5) 3_657 5_667
Gd2 Ge3 Y2 80.49(5) 3_657 5_667
Ge2 Ge3 Gd2 62.65(4) 1_556 5_667
Gd3 Ge3 Gd2 138.79(3) . 5_667
Y1 Ge3 Gd2 80.54(3) 2_665 5_667
Gd1 Ge3 Gd2 80.54(3) 2_665 5_667
Y1 Ge3 Gd2 140.85(6) 8_766 5_667
Gd1 Ge3 Gd2 140.85(6) 8_766 5_667
Y2 Ge3 Gd2 80.49(5) 3_657 5_667
Gd2 Ge3 Gd2 80.49(5) 3_657 5_667
Y2 Ge3 Gd2 0.00(3) 5_667 5_667
Ge2 Ge3 Y3 114.43(7) 1_556 6_657
Gd3 Ge3 Y3 128.28(6) . 6_657
Y1 Ge3 Y3 72.65(4) 2_665 6_657
Gd1 Ge3 Y3 72.65(4) 2_665 6_657
Y1 Ge3 Y3 72.65(4) 8_766 6_657
Gd1 Ge3 Y3 72.65(4) 8_766 6_657
Y2 Ge3 Y3 68.60(4) 3_657 6_657
Gd2 Ge3 Y3 68.60(4) 3_657 6_657
Y2 Ge3 Y3 68.60(4) 5_667 6_657
Gd2 Ge3 Y3 68.60(4) 5_667 6_657

loop_
_geom_bond_atom_site_label_1
_geom_bond_atom_site_label_2
_geom_bond_distance
_geom_bond_site_symmetry_2
Gd1 Ge1 2.9700(15) 6_656
Gd1 Ge3 3.0237(14) 2_664
Gd1 Ge1 3.0699(14) 2_664
Gd1 Ge2 3.1757(15) 5_665
Gd1 Ge1 3.2066(15) .
Gd1 Ge3 3.2180(15) 5_666
Gd1 Y2 3.5064(14) 2_664
Gd1 Gd2 3.5064(14) 2_664
Gd1 Y3 3.5376(15) 2_664
Gd1 Gd3 3.5376(15) 2_664
Gd1 Y3 3.6185(15) 5_666
Gd1 Gd3 3.6185(15) 5_666
Gd2 Ge1 2.8738(15) .
Gd2 Ge1 2.8971(14) 2_665
Gd2 Ge1 2.9846(15) 6_557
Gd2 Ge2 3.0079(15) 5_666
Gd2 Ge3 3.0314(15) 5_667
Gd2 Ge2 3.0370(15) 2_565
Gd2 Y3 3.4465(15) 2_565
Gd2 Gd3 3.4465(15) 2_565
Gd2 Y3 3.4960(15) 5_666
Gd2 Gd3 3.4960(15) 5_666
Gd2 Y1 3.5064(14) 2_665
Gd2 Gd1 3.5064(14) 2_665
Gd3 Ge3 2.957(2) .
Gd3 Ge2 2.959(2) 6_656
Gd3 Ge1 3.0348(12) 5_666
Gd3 Ge1 3.0348(12) 3_656
Gd3 Ge3 3.084(2) 6_557
Gd3 Ge2 3.110(2) .
Gd3 Y2 3.4465(15) 2_564
Gd3 Gd2 3.4465(15) 2_564
Gd3 Y2 3.4465(15) 8_665
Gd3 Gd2 3.4465(15) 8_665
Gd3 Y2 3.4960(15) 5_666
Gd3 Gd2 3.4960(15) 5_666
Ge1 Y2 2.8971(14) 2_664
Ge1 Gd2 2.8971(14) 2_664
Ge1 Y1 2.9700(15) 6_556
Ge1 Gd1 2.9700(15) 6_556
Ge1 Y2 2.9846(15) 6_657
Ge1 Gd2 2.9846(15) 6_657
Ge1 Y3 3.0348(12) 5_666
Ge1 Gd3 3.0348(12) 5_666
Ge1 Y1 3.0699(14) 2_665
Ge1 Gd1 3.0699(14) 2_665
Ge1 Ge1 3.642(2) 5_766
Ge1 Gd1 3.6456(15) 5_766
Ge1 Y1 3.6456(15) 5_766
Ge1 Ge1 4.0928(10) 2_665
Ge1 Ge1 4.0928(10) 2_664
Ge2 Ge3 2.734(2) 1_554
Ge2 Y3 2.959(2) 6_556
Ge2 Gd3 2.959(2) 6_556
Ge2 Y2 3.0079(15) 3_656
Ge2 Gd2 3.0079(15) 3_656
Ge2 Y2 3.0079(15) 5_666
Ge2 Gd2 3.0079(15) 5_666
Ge2 Y2 3.0370(15) 2_564
Ge2 Gd2 3.0370(15) 2_564
Ge2 Y2 3.0370(15) 8_665
Ge2 Gd2 3.0370(15) 8_665
Ge3 Ge2 2.734(2) 1_556
Ge3 Y1 3.0237(14) 2_665
Ge3 Gd1 3.0237(14) 2_665
Ge3 Y1 3.0237(14) 8_766
Ge3 Gd1 3.0237(14) 8_766
Ge3 Y2 3.0314(15) 3_657
Ge3 Gd2 3.0314(15) 3_657
Ge3 Y2 3.0314(15) 5_667
Ge3 Gd2 3.0314(15) 5_667
Ge3 Y3 3.084(2) 6_657
